data_1534011
loop_
_publ_author_name
'Kozlenko, D.P.'
'Jirak, Z.'
'Glazkov, V.P.'
'Savenko, B.N.'

_publ_section_title
;
 Structural study of Pr0.8 Na0.2 Mn O3 at high pressure
;
_journal_name_full 'Journal of Magnetism and Magnetic Materials'
_journal_page_first 120
_journal_page_last 126
_journal_volume 267
_journal_year 2003
_chemical_formula_sum 'Mn Na0.2 O3 Pr0.8'
_chemical_name_systematic '(Pr0.8 Na0.2) (Mn O3)'
_space_group_IT_number 62
_symmetry_space_group_name_Hall '-P 2ac 2n'
_symmetry_space_group_name_H-M 'P n m a'
_cell_angle_alpha 90
_cell_angle_beta 90
_cell_angle_gamma 90
_cell_formula_units_Z 4
_cell_length_a 5.44
_cell_length_b 7.67
_cell_length_c 5.463
_cell_volume 227.943
_citation_journal_id_ASTM JMMMDC
_cod_data_source_file Kozlenko_JMMMDC_2003_1587.cif
_cod_data_source_block Mn1Na0.2O3Pr0.8
_cod_original_cell_volume 227.9426
_cod_original_formula_sum 'Mn1 Na0.2 O3 Pr0.8'
_cod_database_code 1534011

loop_
_symmetry_equiv_pos_as_xyz
x,y,z
-x+1/2,-y,z+1/2
x+1/2,-y+1/2,-z+1/2
-x,y+1/2,-z
-x,-y,-z
x-1/2,y,-z-1/2
-x-1/2,y-1/2,z-1/2
x,-y-1/2,z

loop_
_atom_site_label
_atom_site_type_symbol
_atom_site_fract_x
_atom_site_fract_y
_atom_site_fract_z
_atom_site_occupancy
_atom_site_U_iso_or_equiv
Na1 Na+1 0.034 0.25 -0.011 0.2 0.0
Mn1 Mn+3 0 0 0.5 1 0.0
O1 O-2 0.495 0.25 0.066 1 0.0
Pr1 Pr+3 0.034 0.25 -0.011 0.8 0.0
O2 O-2 0.276 0.036 0.724 1 0.0
